data_1504791
loop_
_publ_author_name
'Boukouvalas, John'
'Wang, Jian-Xin'

_publ_section_title
;
 Structure revision and synthesis of a novel labdane diterpenoid from
 Zingiber ottensii.
;
_journal_issue 16
_journal_name_full 'Organic letters'
_journal_page_first 3397
_journal_page_last 3399
_journal_paper_doi 10.1021/ol8011919
_journal_volume 10
_journal_year 2008
_chemical_absolute_configuration unk
_chemical_formula_moiety 'C20 H28 O2'
_chemical_formula_sum 'C20 H28 O2'
_chemical_formula_weight 300.42
_chemical_name_systematic
; 
 ? 
;
_space_group_IT_number 1
_symmetry_cell_setting triclinic
_symmetry_space_group_name_Hall 'P 1'
_symmetry_space_group_name_H-M 'P 1'
_atom_sites_solution_hydrogens geom
_atom_sites_solution_primary direct
_atom_sites_solution_secondary difmap
_audit_creation_method SHELXL-97
_cell_angle_alpha 91.2787(10)
_cell_angle_beta 97.7238(11)
_cell_angle_gamma 114.4076(10)
_cell_formula_units_Z 2
_cell_length_a 6.3335(6)
_cell_length_b 7.2872(7)
_cell_length_c 20.5729(18)
_cell_measurement_reflns_used 2975
_cell_measurement_temperature 200(2)
_cell_measurement_theta_max 25.86
_cell_measurement_theta_min 3.01
_cell_volume 853.61(14)
_computing_cell_refinement 'APEX 2 (Bruker, 2005b)'
_computing_data_collection 'APEX 2 (Bruker, 2005b)'
_computing_data_reduction 'SAINT (Bruker, 2003)'
_computing_molecular_graphics 'SHELXTL (Bruker, 2001)'
_computing_publication_material 'SHELXTL (Bruker, 2001)'
_computing_structure_refinement 'SHELXL-97 (Sheldrick, 1997)'
_computing_structure_solution 'SHELXS-97 (Sheldrick, 1990)'
_diffrn_ambient_temperature 200(2)
_diffrn_measured_fraction_theta_full 0.996
_diffrn_measured_fraction_theta_max 0.996
_diffrn_measurement_device_type 'Bruker Smart APEX II CCD'
_diffrn_measurement_method \w
_diffrn_radiation_monochromator graphite
_diffrn_radiation_source 'fine-focus sealed tube'
_diffrn_radiation_type MoK\a
_diffrn_radiation_wavelength 0.71073
_diffrn_reflns_av_R_equivalents 0.0250
_diffrn_reflns_av_sigmaI/netI 0.0297
_diffrn_reflns_limit_h_max 7
_diffrn_reflns_limit_h_min -7
_diffrn_reflns_limit_k_max 8
_diffrn_reflns_limit_k_min -8
_diffrn_reflns_limit_l_max 25
_diffrn_reflns_limit_l_min -25
_diffrn_reflns_number 9327
_diffrn_reflns_theta_full 26.00
_diffrn_reflns_theta_max 26.00
_diffrn_reflns_theta_min 2.01
_exptl_absorpt_coefficient_mu 0.073
_exptl_absorpt_correction_T_max 0.9927
_exptl_absorpt_correction_T_min 0.9825
_exptl_absorpt_correction_type multi-scan
_exptl_absorpt_process_details 'SADABS (Sheldrick, 2004)'
_exptl_crystal_colour brown
_exptl_crystal_density_diffrn 1.169
_exptl_crystal_density_method 'not measured'
_exptl_crystal_description Block
_exptl_crystal_F_000 328
_exptl_crystal_size_max 0.20
_exptl_crystal_size_mid 0.20
_exptl_crystal_size_min 0.10
_refine_diff_density_max 0.142
_refine_diff_density_min -0.144
_refine_diff_density_rms 0.027
_refine_ls_extinction_method none
_refine_ls_goodness_of_fit_ref 1.036
_refine_ls_hydrogen_treatment constr
_refine_ls_matrix_type full
_refine_ls_number_parameters 403
_refine_ls_number_reflns 3334
_refine_ls_number_restraints 3
_refine_ls_restrained_S_all 1.036
_refine_ls_R_factor_all 0.0448
_refine_ls_R_factor_gt 0.0348
_refine_ls_shift/su_max 0.000
_refine_ls_shift/su_mean 0.000
_refine_ls_structure_factor_coef Fsqd
_refine_ls_weighting_details 'calc w=1/[\s^2^(Fo^2^)+(0.0347P)^2^+0.1012P] where P=(Fo^2^+2Fc^2^)/3'
_refine_ls_weighting_scheme calc
_refine_ls_wR_factor_gt 0.0748
_refine_ls_wR_factor_ref 0.0798
_reflns_number_gt 2847
_reflns_number_total 3334
_reflns_threshold_expression >2sigma(I)
_cod_data_source_file ol8011919-file001.cif
_cod_data_source_block jbk001
_cod_depositor_comments
;
The following automatic conversions were performed:

'_symmetry_cell_setting' value 'Triclinic' changed to 'triclinic'
according to /home/saulius/struct/CIF-dictionaries/cif_core.dic
dictionary named 'cif_core.dic' version 2.4.1 from 2010-06-29.

Automatic conversion script
Id: cif_fix_values 1715 2011-07-08 13:25:40Z adriana 
;
_cod_original_sg_symbol_H-M P1
_cod_database_code 1504791

loop_
_symmetry_equiv_pos_as_xyz
'x, y, z'

loop_
_atom_site_label
_atom_site_type_symbol
_atom_site_fract_x
_atom_site_fract_y
_atom_site_fract_z
_atom_site_U_iso_or_equiv
_atom_site_adp_type
_atom_site_occupancy
_atom_site_symmetry_multiplicity
_atom_site_calc_flag
_atom_site_refinement_flags
O11 O -0.0361(3) 0.3708(3) 0.33755(10) 0.0541(5) Uani 1 1 d .
O12 O 0.5299(3) 0.3981(3) 0.46311(10) 0.0482(5) Uani 1 1 d .
C11 C 0.4058(5) 0.4604(3) 0.65879(13) 0.0392(6) Uani 1 1 d .
H11A H 0.2598 0.3360 0.6454 0.047 Uiso 1 1 calc R
H11B H 0.5310 0.4467 0.6378 0.047 Uiso 1 1 calc R
C12 C 0.4737(5) 0.4785(4) 0.73301(13) 0.0450(7) Uani 1 1 d .
H12A H 0.3439 0.4821 0.7542 0.054 Uiso 1 1 calc R
H12B H 0.4984 0.3582 0.7463 0.054 Uiso 1 1 calc R
C13 C 0.6954(5) 0.6676(4) 0.75656(13) 0.0413(6) Uani 1 1 d .
H13A H 0.8277 0.6560 0.7389 0.050 Uiso 1 1 calc R
H13B H 0.7302 0.6760 0.8052 0.050 Uiso 1 1 calc R
C14 C 0.6810(4) 0.8639(4) 0.73607(12) 0.0361(6) Uani 1 1 d .
C15 C 0.5927(4) 0.8389(3) 0.66064(12) 0.0316(5) Uani 1 1 d .
H15 H 0.7205 0.8258 0.6400 0.038 Uiso 1 1 calc R
C16 C 0.5767(5) 1.0284(4) 0.63454(12) 0.0415(6) Uani 1 1 d .
H16A H 0.4469 1.0473 0.6513 0.050 Uiso 1 1 calc R
H16B H 0.7245 1.1481 0.6512 0.050 Uiso 1 1 calc R
C17 C 0.5341(5) 1.0134(4) 0.55949(13) 0.0474(7) Uani 1 1 d .
H17A H 0.5122 1.1330 0.5441 0.057 Uiso 1 1 calc R
H17B H 0.6716 1.0102 0.5424 0.057 Uiso 1 1 calc R
C18 C 0.3175(5) 0.8229(4) 0.53417(12) 0.0383(6) Uani 1 1 d .
C19 C 0.3428(4) 0.6356(3) 0.55643(11) 0.0319(5) Uani 1 1 d .
H19 H 0.4960 0.6461 0.5453 0.038 Uiso 1 1 calc R
C110 C 0.3670(4) 0.6433(3) 0.63339(11) 0.0293(5) Uani 1 1 d .
C111 C 0.1528(4) 0.4350(4) 0.52070(12) 0.0366(6) Uani 1 1 d .
H11C H 0.1717 0.3212 0.5421 0.044 Uiso 1 1 calc R
H11D H -0.0036 0.4269 0.5263 0.044 Uiso 1 1 calc R
C112 C 0.1591(4) 0.4094(3) 0.44832(12) 0.0349(6) Uani 1 1 d .
C113 C 0.3567(4) 0.3902(3) 0.42524(12) 0.0343(6) Uani 1 1 d .
C114 C 0.3321(5) 0.3584(4) 0.35475(13) 0.0443(7) Uani 1 1 d .
H114 H 0.4537 0.3429 0.3361 0.053 Uiso 1 1 calc R
C115 C 0.1442(6) 0.3501(4) 0.31533(14) 0.0511(7) Uani 1 1 d .
H115 H 0.1362 0.3285 0.2692 0.061 Uiso 1 1 calc R
C116 C -0.0220(5) 0.3970(4) 0.40385(14) 0.0452(7) Uani 1 1 d .
H116 H -0.1509 0.4074 0.4199 0.054 Uiso 1 1 calc R
C117 C 0.1263(6) 0.8280(4) 0.50185(15) 0.0520(7) Uani 1 1 d .
H11E H 0.1216 0.9543 0.4938 0.062 Uiso 1 1 calc R
H11F H -0.0071 0.7055 0.4866 0.062 Uiso 1 1 calc R
C118 C 0.9323(5) 1.0322(4) 0.75006(15) 0.0518(7) Uani 1 1 d .
H11G H 0.9274 1.1638 0.7449 0.078 Uiso 1 1 calc R
H11H H 1.0261 1.0105 0.7190 0.078 Uiso 1 1 calc R
H11I H 1.0033 1.0294 0.7952 0.078 Uiso 1 1 calc R
C119 C 0.5341(5) 0.9216(4) 0.77882(13) 0.0449(7) Uani 1 1 d .
H11J H 0.3829 0.8057 0.7785 0.067 Uiso 1 1 calc R
H11K H 0.5074 1.0355 0.7613 0.067 Uiso 1 1 calc R
H11L H 0.6181 0.9606 0.8241 0.067 Uiso 1 1 calc R
C120 C 0.1416(4) 0.6385(4) 0.65408(13) 0.0392(6) Uani 1 1 d .
H12C H 0.0054 0.5272 0.6285 0.059 Uiso 1 1 calc R
H12D H 0.1316 0.7669 0.6460 0.059 Uiso 1 1 calc R
H12E H 0.1434 0.6183 0.7011 0.059 Uiso 1 1 calc R
O21 O 0.2959(4) 0.8785(3) 0.35241(9) 0.0586(6) Uani 1 1 d .
O22 O 0.7474(3) 0.9033(3) 0.22739(9) 0.0496(5) Uani 1 1 d .
C21 C 0.4234(4) 0.8450(3) 0.03411(12) 0.0380(6) Uani 1 1 d .
H21A H 0.4227 0.9751 0.0487 0.046 Uiso 1 1 calc R
H21B H 0.5692 0.8411 0.0570 0.046 Uiso 1 1 calc R
C22 C 0.4254(5) 0.8363(4) -0.03948(13) 0.0456(7) Uani 1 1 d .
H22A H 0.5678 0.9501 -0.0493 0.055 Uiso 1 1 calc R
H22B H 0.2866 0.8518 -0.0624 0.055 Uiso 1 1 calc R
C23 C 0.4221(5) 0.6383(4) -0.06521(13) 0.0416(6) Uani 1 1 d .
H23A H 0.5702 0.6313 -0.0460 0.050 Uiso 1 1 calc R
H23B H 0.4164 0.6368 -0.1136 0.050 Uiso 1 1 calc R
C24 C 0.2146(4) 0.4502(4) -0.04951(12) 0.0353(6) Uani 1 1 d .
C25 C 0.2047(4) 0.4677(3) 0.02519(12) 0.0310(5) Uani 1 1 d .
H25 H 0.3540 0.4648 0.0471 0.037 Uiso 1 1 calc R
C26 C 0.0100(5) 0.2825(4) 0.04739(13) 0.0433(6) Uani 1 1 d .
H26A H -0.1448 0.2781 0.0288 0.052 Uiso 1 1 calc R
H26B H 0.0178 0.1581 0.0300 0.052 Uiso 1 1 calc R
C27 C 0.0317(5) 0.2872(4) 0.12213(13) 0.0442(7) Uani 1 1 d .
H27A H -0.1029 0.1718 0.1348 0.053 Uiso 1 1 calc R
H27B H 0.1780 0.2764 0.1409 0.053 Uiso 1 1 calc R
C28 C 0.0355(4) 0.4832(4) 0.14818(12) 0.0363(6) Uani 1 1 d .
C29 C 0.2407(4) 0.6650(3) 0.13122(11) 0.0303(5) Uani 1 1 d .
H29 H 0.3831 0.6389 0.1442 0.036 Uiso 1 1 calc R
C210 C 0.2110(4) 0.6706(3) 0.05440(12) 0.0298(5) Uani 1 1 d .
C211 C 0.2880(4) 0.8655(4) 0.16961(12) 0.0353(6) Uani 1 1 d .
H21C H 0.4077 0.9782 0.1507 0.042 Uiso 1 1 calc R
H21D H 0.1418 0.8862 0.1638 0.042 Uiso 1 1 calc R
C212 C 0.3714(4) 0.8735(3) 0.24194(12) 0.0341(6) Uani 1 1 d .
C213 C 0.6064(4) 0.8897(4) 0.26523(12) 0.0380(6) Uani 1 1 d .
C214 C 0.6617(5) 0.8935(4) 0.33591(13) 0.0481(7) Uani 1 1 d .
H214 H 0.8101 0.8995 0.3547 0.058 Uiso 1 1 calc R
C215 C 0.5102(5) 0.8887(5) 0.37485(14) 0.0527(8) Uani 1 1 d .
H215 H 0.5548 0.8927 0.4210 0.063 Uiso 1 1 calc R
C216 C 0.2353(5) 0.8715(4) 0.28640(14) 0.0467(7) Uani 1 1 d .
H216 H 0.0840 0.8646 0.2705 0.056 Uiso 1 1 calc R
C217 C -0.1379(5) 0.4873(4) 0.17605(14) 0.0500(7) Uani 1 1 d .
H21E H -0.2691 0.3647 0.1800 0.060 Uiso 1 1 calc R
H21F H -0.1320 0.6128 0.1922 0.060 Uiso 1 1 calc R
C218 C 0.2648(5) 0.2670(4) -0.06626(14) 0.0502(7) Uani 1 1 d .
H21G H 0.3069 0.2735 -0.1105 0.075 Uiso 1 1 calc R
H21H H 0.1243 0.1421 -0.0647 0.075 Uiso 1 1 calc R
H21I H 0.3950 0.2687 -0.0342 0.075 Uiso 1 1 calc R
C219 C -0.0107(5) 0.4238(4) -0.09485(13) 0.0450(7) Uani 1 1 d .
H21J H -0.0326 0.5490 -0.0916 0.067 Uiso 1 1 calc R
H21K H -0.1453 0.3125 -0.0815 0.067 Uiso 1 1 calc R
H21L H 0.0016 0.3930 -0.1404 0.067 Uiso 1 1 calc R
C220 C -0.0126(5) 0.7003(4) 0.03152(13) 0.0403(6) Uani 1 1 d .
H22C H -0.0164 0.8076 0.0603 0.060 Uiso 1 1 calc R
H22D H -0.1506 0.5739 0.0335 0.060 Uiso 1 1 calc R
H22E H -0.0136 0.7384 -0.0139 0.060 Uiso 1 1 calc R

loop_
_atom_site_aniso_label
_atom_site_aniso_U_11
_atom_site_aniso_U_22
_atom_site_aniso_U_33
_atom_site_aniso_U_23
_atom_site_aniso_U_13
_atom_site_aniso_U_12
O11 0.0555(13) 0.0633(13) 0.0433(12) -0.0093(10) -0.0074(10) 0.0301(11)
O12 0.0439(12) 0.0609(12) 0.0452(11) -0.0009(9) 0.0020(9) 0.0291(10)
C11 0.0471(16) 0.0256(13) 0.0448(15) 0.0020(11) 0.0107(12) 0.0142(12)
C12 0.0610(18) 0.0339(14) 0.0440(16) 0.0094(12) 0.0104(13) 0.0230(13)
C13 0.0474(16) 0.0443(15) 0.0376(15) 0.0021(12) 0.0061(12) 0.0248(13)
C14 0.0392(14) 0.0309(13) 0.0347(14) -0.0002(10) 0.0078(11) 0.0109(11)
C15 0.0336(13) 0.0261(12) 0.0334(13) 0.0011(10) 0.0113(10) 0.0091(10)
C16 0.0538(16) 0.0215(12) 0.0389(15) 0.0011(10) 0.0061(12) 0.0061(11)
C17 0.0677(19) 0.0281(13) 0.0389(15) 0.0064(11) 0.0090(14) 0.0124(13)
C18 0.0517(16) 0.0310(13) 0.0307(14) 0.0020(10) 0.0076(12) 0.0156(12)
C19 0.0317(13) 0.0270(12) 0.0355(14) 0.0003(10) 0.0103(11) 0.0095(10)
C110 0.0325(12) 0.0215(11) 0.0333(13) 0.0027(9) 0.0115(10) 0.0088(10)
C111 0.0345(14) 0.0307(13) 0.0391(14) -0.0019(10) 0.0099(11) 0.0074(11)
C112 0.0355(14) 0.0258(12) 0.0404(14) -0.0029(10) 0.0053(11) 0.0103(11)
C113 0.0353(14) 0.0270(12) 0.0392(15) -0.0002(10) 0.0045(11) 0.0122(11)
C114 0.0487(17) 0.0469(16) 0.0394(16) 0.0000(12) 0.0083(13) 0.0218(14)
C115 0.064(2) 0.0487(17) 0.0377(16) -0.0052(13) 0.0036(14) 0.0221(15)
C116 0.0392(15) 0.0462(16) 0.0477(18) -0.0115(12) 0.0000(12) 0.0184(13)
C117 0.070(2) 0.0418(16) 0.0484(17) -0.0015(13) 0.0008(15) 0.0305(15)
C118 0.0497(17) 0.0498(17) 0.0403(16) -0.0044(13) 0.0018(13) 0.0076(14)
C119 0.0623(18) 0.0415(15) 0.0357(15) 0.0015(11) 0.0134(13) 0.0250(14)
C120 0.0373(14) 0.0408(15) 0.0399(15) 0.0020(11) 0.0147(12) 0.0142(12)
O21 0.0507(12) 0.0761(15) 0.0394(12) -0.0116(10) 0.0114(10) 0.0166(11)
O22 0.0353(10) 0.0654(13) 0.0442(11) -0.0032(9) 0.0060(9) 0.0180(9)
C21 0.0420(14) 0.0239(12) 0.0374(14) -0.0003(10) 0.0043(11) 0.0040(11)
C22 0.0523(17) 0.0307(14) 0.0396(15) 0.0023(11) 0.0079(12) 0.0032(12)
C23 0.0423(15) 0.0456(15) 0.0337(14) 0.0033(11) 0.0065(11) 0.0150(12)
C24 0.0423(14) 0.0288(13) 0.0325(14) 0.0001(10) -0.0005(11) 0.0146(11)
C25 0.0341(13) 0.0235(11) 0.0309(13) 0.0010(9) -0.0016(10) 0.0097(10)
C26 0.0555(17) 0.0258(13) 0.0414(15) -0.0009(11) 0.0048(13) 0.0112(12)
C27 0.0578(17) 0.0248(13) 0.0410(16) 0.0067(11) 0.0068(13) 0.0084(12)
C28 0.0383(14) 0.0333(13) 0.0298(13) 0.0034(10) 0.0011(11) 0.0090(11)
C29 0.0314(12) 0.0261(12) 0.0314(13) 0.0000(10) -0.0006(10) 0.0119(10)
C210 0.0295(12) 0.0241(11) 0.0333(13) 0.0002(9) 0.0000(10) 0.0104(10)
C211 0.0363(14) 0.0319(13) 0.0360(14) -0.0031(10) 0.0025(11) 0.0138(11)
C212 0.0344(13) 0.0254(12) 0.0359(14) -0.0051(10) 0.0035(11) 0.0071(10)
C213 0.0356(14) 0.0319(13) 0.0393(15) -0.0053(11) 0.0053(12) 0.0075(11)
C214 0.0419(16) 0.0518(17) 0.0378(16) -0.0017(13) -0.0018(13) 0.0096(13)
C215 0.0532(19) 0.0554(18) 0.0324(15) -0.0034(13) 0.0014(13) 0.0079(14)
C216 0.0416(15) 0.0512(17) 0.0412(17) -0.0110(13) 0.0061(13) 0.0144(13)
C217 0.0414(16) 0.0446(16) 0.0511(18) -0.0023(13) 0.0111(13) 0.0047(13)
C218 0.069(2) 0.0448(16) 0.0425(17) -0.0049(13) 0.0063(14) 0.0302(15)
C219 0.0453(16) 0.0439(15) 0.0364(15) -0.0045(11) -0.0050(12) 0.0134(13)
C220 0.0447(15) 0.0405(14) 0.0380(15) 0.0030(11) -0.0013(12) 0.0227(12)

loop_
_atom_type_symbol
_atom_type_description
_atom_type_scat_dispersion_real
_atom_type_scat_dispersion_imag
_atom_type_scat_source
C C 0.0033 0.0000 'International Tables Vol C Tables 4.2.6.8 and 6.1.1.4'
H H 0.0000 0.0000 'International Tables Vol C Tables 4.2.6.8 and 6.1.1.4'
O O 0.0106 0.0000 'International Tables Vol C Tables 4.2.6.8 and 6.1.1.4'

loop_
_geom_angle_atom_site_label_1
_geom_angle_atom_site_label_2
_geom_angle_atom_site_label_3
_geom_angle
C115 O11 C116 117.1(2)
C12 C11 C110 113.0(2)
C12 C11 H11A 109.0
C110 C11 H11A 109.0
C12 C11 H11B 109.0
C110 C11 H11B 109.0
H11A C11 H11B 107.8
C13 C12 C11 111.4(2)
C13 C12 H12A 109.3
C11 C12 H12A 109.3
C13 C12 H12B 109.3
C11 C12 H12B 109.3
H12A C12 H12B 108.0
C12 C13 C14 113.9(2)
C12 C13 H13A 108.8
C14 C13 H13A 108.8
C12 C13 H13B 108.8
C14 C13 H13B 108.8
H13A C13 H13B 107.7
C119 C14 C13 110.3(2)
C119 C14 C118 107.2(2)
C13 C14 C118 107.0(2)
C119 C14 C15 114.9(2)
C13 C14 C15 108.70(19)
C118 C14 C15 108.5(2)
C16 C15 C14 113.12(19)
C16 C15 C110 111.5(2)
C14 C15 C110 116.80(18)
C16 C15 H15 104.7
C14 C15 H15 104.7
C110 C15 H15 104.7
C17 C16 C15 111.7(2)
C17 C16 H16A 109.3
C15 C16 H16A 109.3
C17 C16 H16B 109.3
C15 C16 H16B 109.3
H16A C16 H16B 107.9
C18 C17 C16 109.2(2)
C18 C17 H17A 109.8
C16 C17 H17A 109.8
C18 C17 H17B 109.8
C16 C17 H17B 109.8
H17A C17 H17B 108.3
C117 C18 C17 122.0(2)
C117 C18 C19 125.9(2)
C17 C18 C19 111.8(2)
C18 C19 C111 114.4(2)
C18 C19 C110 108.71(18)
C111 C19 C110 114.04(18)
C18 C19 H19 106.3
C111 C19 H19 106.3
C110 C19 H19 106.3
C120 C110 C11 108.91(19)
C120 C110 C15 114.06(18)
C11 C110 C15 107.67(19)
C120 C110 C19 109.1(2)
C11 C110 C19 110.65(18)
C15 C110 C19 106.49(17)
C112 C111 C19 114.45(19)
C112 C111 H11C 108.6
C19 C111 H11C 108.6
C112 C111 H11D 108.6
C19 C111 H11D 108.6
H11C C111 H11D 107.6
C116 C112 C113 118.6(2)
C116 C112 C111 120.3(2)
C113 C112 C111 121.1(2)
O12 C113 C114 122.9(2)
O12 C113 C112 122.7(2)
C114 C113 C112 114.4(2)
C115 C114 C113 121.6(3)
C115 C114 H114 119.2
C113 C114 H114 119.2
C114 C115 O11 123.2(3)
C114 C115 H115 118.4
O11 C115 H115 118.4
C112 C116 O11 125.1(2)
C112 C116 H116 117.4
O11 C116 H116 117.4
C18 C117 H11E 120.0
C18 C117 H11F 120.0
H11E C117 H11F 120.0
C14 C118 H11G 109.5
C14 C118 H11H 109.5
H11G C118 H11H 109.5
C14 C118 H11I 109.5
H11G C118 H11I 109.5
H11H C118 H11I 109.5
C14 C119 H11J 109.5
C14 C119 H11K 109.5
H11J C119 H11K 109.5
C14 C119 H11L 109.5
H11J C119 H11L 109.5
H11K C119 H11L 109.5
C110 C120 H12C 109.5
C110 C120 H12D 109.5
H12C C120 H12D 109.5
C110 C120 H12E 109.5
H12C C120 H12E 109.5
H12D C120 H12E 109.5
C215 O21 C216 117.4(2)
C22 C21 C210 113.1(2)
C22 C21 H21A 109.0
C210 C21 H21A 109.0
C22 C21 H21B 109.0
C210 C21 H21B 109.0
H21A C21 H21B 107.8
C21 C22 C23 111.6(2)
C21 C22 H22A 109.3
C23 C22 H22A 109.3
C21 C22 H22B 109.3
C23 C22 H22B 109.3
H22A C22 H22B 108.0
C22 C23 C24 113.8(2)
C22 C23 H23A 108.8
C24 C23 H23A 108.8
C22 C23 H23B 108.8
C24 C23 H23B 108.8
H23A C23 H23B 107.7
C219 C24 C23 109.8(2)
C219 C24 C218 107.1(2)
C23 C24 C218 106.8(2)
C219 C24 C25 114.9(2)
C23 C24 C25 108.57(19)
C218 C24 C25 109.4(2)
C26 C25 C24 113.29(19)
C26 C25 C210 111.8(2)
C24 C25 C210 116.63(19)
C26 C25 H25 104.5
C24 C25 H25 104.5
C210 C25 H25 104.5
C27 C26 C25 111.9(2)
C27 C26 H26A 109.2
C25 C26 H26A 109.2
C27 C26 H26B 109.2
C25 C26 H26B 109.2
H26A C26 H26B 107.9
C28 C27 C26 108.6(2)
C28 C27 H27A 110.0
C26 C27 H27A 110.0
C28 C27 H27B 110.0
C26 C27 H27B 110.0
H27A C27 H27B 108.3
C217 C28 C27 121.4(2)
C217 C28 C29 126.1(2)
C27 C28 C29 112.2(2)
C28 C29 C211 114.5(2)
C28 C29 C210 108.60(18)
C211 C29 C210 114.47(18)
C28 C29 H29 106.2
C211 C29 H29 106.2
C210 C29 H29 106.2
C220 C210 C21 109.6(2)
C220 C210 C25 113.86(19)
C21 C210 C25 107.62(19)
C220 C210 C29 108.28(19)
C21 C210 C29 110.77(18)
C25 C210 C29 106.70(17)
C212 C211 C29 113.61(19)
C212 C211 H21C 108.8
C29 C211 H21C 108.8
C212 C211 H21D 108.8
C29 C211 H21D 108.8
H21C C211 H21D 107.7
C216 C212 C213 118.4(2)
C216 C212 C211 121.1(2)
C213 C212 C211 120.5(2)
O22 C213 C214 123.3(2)
O22 C213 C212 122.3(2)
C214 C213 C212 114.4(2)
C215 C214 C213 121.3(3)
C215 C214 H214 119.3
C213 C214 H214 119.3
C214 C215 O21 123.3(3)
C214 C215 H215 118.4
O21 C215 H215 118.4
C212 C216 O21 125.2(3)
C212 C216 H216 117.4
O21 C216 H216 117.4
C28 C217 H21E 120.0
C28 C217 H21F 120.0
H21E C217 H21F 120.0
C24 C218 H21G 109.5
C24 C218 H21H 109.5
H21G C218 H21H 109.5
C24 C218 H21I 109.5
H21G C218 H21I 109.5
H21H C218 H21I 109.5
C24 C219 H21J 109.5
C24 C219 H21K 109.5
H21J C219 H21K 109.5
C24 C219 H21L 109.5
H21J C219 H21L 109.5
H21K C219 H21L 109.5
C210 C220 H22C 109.5
C210 C220 H22D 109.5
H22C C220 H22D 109.5
C210 C220 H22E 109.5
H22C C220 H22E 109.5
H22D C220 H22E 109.5

loop_
_geom_bond_atom_site_label_1
_geom_bond_atom_site_label_2
_geom_bond_distance
O11 C115 1.347(4)
O11 C116 1.359(3)
O12 C113 1.237(3)
C11 C12 1.517(4)
C11 C110 1.542(3)
C11 H11A 0.9900
C11 H11B 0.9900
C12 C13 1.515(4)
C12 H12A 0.9900
C12 H12B 0.9900
C13 C14 1.535(4)
C13 H13A 0.9900
C13 H13B 0.9900
C14 C119 1.531(4)
C14 C118 1.539(4)
C14 C15 1.557(3)
C15 C16 1.529(3)
C15 C110 1.566(3)
C15 H15 1.0000
C16 C17 1.525(4)
C16 H16A 0.9900
C16 H16B 0.9900
C17 C18 1.511(4)
C17 H17A 0.9900
C17 H17B 0.9900
C18 C117 1.316(4)
C18 C19 1.512(3)
C19 C111 1.545(3)
C19 C110 1.568(3)
C19 H19 1.0000
C110 C120 1.531(3)
C111 C112 1.504(3)
C111 H11C 0.9900
C111 H11D 0.9900
C112 C116 1.338(4)
C112 C113 1.453(3)
C113 C114 1.441(3)
C114 C115 1.326(4)
C114 H114 0.9500
C115 H115 0.9500
C116 H116 0.9500
C117 H11E 0.9500
C117 H11F 0.9500
C118 H11G 0.9800
C118 H11H 0.9800
C118 H11I 0.9800
C119 H11J 0.9800
C119 H11K 0.9800
C119 H11L 0.9800
C120 H12C 0.9800
C120 H12D 0.9800
C120 H12E 0.9800
O21 C215 1.344(4)
O21 C216 1.354(3)
O22 C213 1.237(3)
C21 C22 1.516(4)
C21 C210 1.536(3)
C21 H21A 0.9900
C21 H21B 0.9900
C22 C23 1.516(4)
C22 H22A 0.9900
C22 H22B 0.9900
C23 C24 1.535(4)
C23 H23A 0.9900
C23 H23B 0.9900
C24 C219 1.533(4)
C24 C218 1.537(4)
C24 C25 1.551(3)
C25 C26 1.534(3)
C25 C210 1.567(3)
C25 H25 1.0000
C26 C27 1.524(4)
C26 H26A 0.9900
C26 H26B 0.9900
C27 C28 1.504(4)
C27 H27A 0.9900
C27 H27B 0.9900
C28 C217 1.316(4)
C28 C29 1.511(3)
C29 C211 1.540(3)
C29 C210 1.570(3)
C29 H29 1.0000
C210 C220 1.533(3)
C211 C212 1.502(3)
C211 H21C 0.9900
C211 H21D 0.9900
C212 C216 1.335(3)
C212 C213 1.456(3)
C213 C214 1.446(4)
C214 C215 1.321(4)
C214 H214 0.9500
C215 H215 0.9500
C216 H216 0.9500
C217 H21E 0.9500
C217 H21F 0.9500
C218 H21G 0.9800
C218 H21H 0.9800
C218 H21I 0.9800
C219 H21J 0.9800
C219 H21K 0.9800
C219 H21L 0.9800
C220 H22C 0.9800
C220 H22D 0.9800
C220 H22E 0.9800

loop_
_geom_torsion_atom_site_label_1
_geom_torsion_atom_site_label_2
_geom_torsion_atom_site_label_3
_geom_torsion_atom_site_label_4
_geom_torsion
C110 C11 C12 C13 -58.2(3)
C11 C12 C13 C14 56.5(3)
C12 C13 C14 C119 76.1(3)
C12 C13 C14 C118 -167.7(2)
C12 C13 C14 C15 -50.7(3)
C119 C14 C15 C16 57.1(3)
C13 C14 C15 C16 -178.8(2)
C118 C14 C15 C16 -62.8(3)
C119 C14 C15 C110 -74.3(3)
C13 C14 C15 C110 49.8(3)
C118 C14 C15 C110 165.8(2)
C14 C15 C16 C17 169.4(2)
C110 C15 C16 C17 -56.6(3)
C15 C16 C17 C18 55.1(3)
C16 C17 C18 C117 114.8(3)
C16 C17 C18 C19 -59.6(3)
C117 C18 C19 C111 18.4(4)
C17 C18 C19 C111 -167.5(2)
C117 C18 C19 C110 -110.4(3)
C17 C18 C19 C110 63.7(3)
C12 C11 C110 C120 -70.4(3)
C12 C11 C110 C15 53.7(3)
C12 C11 C110 C19 169.7(2)
C16 C15 C110 C120 -62.5(3)
C14 C15 C110 C120 69.7(3)
C16 C15 C110 C11 176.56(19)
C14 C15 C110 C11 -51.3(3)
C16 C15 C110 C19 57.9(2)
C14 C15 C110 C19 -169.96(19)
C18 C19 C110 C120 63.1(2)
C111 C19 C110 C120 -65.9(2)
C18 C19 C110 C11 -177.2(2)
C111 C19 C110 C11 53.8(3)
C18 C19 C110 C15 -60.4(2)
C111 C19 C110 C15 170.56(19)
C18 C19 C111 C112 65.2(3)
C110 C19 C111 C112 -168.7(2)
C19 C111 C112 C116 -116.4(3)
C19 C111 C112 C113 65.8(3)
C116 C112 C113 O12 -179.3(2)
C111 C112 C113 O12 -1.6(4)
C116 C112 C113 C114 -0.2(3)
C111 C112 C113 C114 177.5(2)
O12 C113 C114 C115 179.8(3)
C112 C113 C114 C115 0.7(4)
C113 C114 C115 O11 0.1(4)
C116 O11 C115 C114 -1.4(4)
C113 C112 C116 O11 -1.2(4)
C111 C112 C116 O11 -178.9(2)
C115 O11 C116 C112 2.0(4)
C210 C21 C22 C23 -57.6(3)
C21 C22 C23 C24 56.0(3)
C22 C23 C24 C219 75.4(3)
C22 C23 C24 C218 -168.9(2)
C22 C23 C24 C25 -51.0(3)
C219 C24 C25 C26 59.3(3)
C23 C24 C25 C26 -177.3(2)
C218 C24 C25 C26 -61.2(3)
C219 C24 C25 C210 -72.6(3)
C23 C24 C25 C210 50.7(3)
C218 C24 C25 C210 166.9(2)
C24 C25 C26 C27 170.0(2)
C210 C25 C26 C27 -55.8(3)
C25 C26 C27 C28 55.2(3)
C26 C27 C28 C217 112.7(3)
C26 C27 C28 C29 -60.6(3)
C217 C28 C29 C211 20.6(4)
C27 C28 C29 C211 -166.4(2)
C217 C28 C29 C210 -108.7(3)
C27 C28 C29 C210 64.3(2)
C22 C21 C210 C220 -70.6(3)
C22 C21 C210 C25 53.7(3)
C22 C21 C210 C29 170.0(2)
C26 C25 C210 C220 -63.0(3)
C24 C25 C210 C220 69.6(3)
C26 C25 C210 C21 175.3(2)
C24 C25 C210 C21 -52.0(3)
C26 C25 C210 C29 56.4(2)
C24 C25 C210 C29 -171.0(2)
C28 C29 C210 C220 63.5(2)
C211 C29 C210 C220 -65.8(2)
C28 C29 C210 C21 -176.3(2)
C211 C29 C210 C21 54.4(3)
C28 C29 C210 C25 -59.4(2)
C211 C29 C210 C25 171.23(19)
C28 C29 C211 C212 67.3(3)
C210 C29 C211 C212 -166.4(2)
C29 C211 C212 C216 -110.5(3)
C29 C211 C212 C213 71.3(3)
C216 C212 C213 O22 -176.1(2)
C211 C212 C213 O22 2.1(4)
C216 C212 C213 C214 2.5(3)
C211 C212 C213 C214 -179.3(2)
O22 C213 C214 C215 176.6(3)
C212 C213 C214 C215 -2.0(4)
C213 C214 C215 O21 0.6(4)
C216 O21 C215 C214 0.5(4)
C213 C212 C216 O21 -1.7(4)
C211 C212 C216 O21 -179.9(2)
C215 O21 C216 C212 0.1(4)
